data_1572122
loop_
_publ_author_name
'Smith, Danielle'
'Harakas, George N.'

_publ_section_title
;
 Dicarbonyl-1\k2 C-\m-chlorido-2:3\k2 Cl:Cl-pentachlorido-2\k2 Cl,3\k3
 Cl-[1(\h6)-toluene]digallium(III)ruthenium(I)(Ru---Ga)
;
_journal_coeditor_code BT4152
_journal_issue 7
_journal_name_full IUCrData
_journal_paper_doi 10.1107/S2414314624006576
_journal_volume 9
_journal_year 2024
_chemical_formula_iupac '[Ru Ga2 Cl6 (C7 H8) (C O)2]'
_chemical_formula_moiety 'C9 H8 Cl6 Ga2 O2 Ru'
_chemical_formula_sum 'C9 H8 Cl6 Ga2 O2 Ru'
_chemical_formula_weight 601.36
_chemical_name_systematic
Dicarbonyl-1\k^2^<i>C</i>-\m-chlorido-2:3\k^2^<i>Cl</i>:<i>Cl</i>-pentachlorido-2\k^2^<i>Cl</i>,3\k^3^<i>Cl</i>-[1(\h^6^)-toluene]digallium(III)ruthenium(I)(<i>Ru</i>---<i>Ga</i>)
_space_group_crystal_system monoclinic
_space_group_IT_number 14
_space_group_name_Hall '-P 2ybc'
_space_group_name_H-M_alt 'P 1 21/c 1'
_atom_sites_solution_hydrogens geom
_cell_angle_alpha 90
_cell_angle_beta 115.2570(10)
_cell_angle_gamma 90
_cell_formula_units_Z 4
_cell_length_a 13.1598(6)
_cell_length_b 9.7142(4)
_cell_length_c 15.3369(7)
_cell_measurement_reflns_used 9595
_cell_measurement_temperature 248.(2)
_cell_measurement_theta_max 28.3115
_cell_measurement_theta_min 2.7066
_cell_volume 1773.19(14)
_computing_cell_refinement
;
SAINT V8.40B (Bruker, 2019)
;
_computing_data_collection
;
APEX3 (Bruker, 2019)
;
_computing_data_reduction
;
SAINT V8.40B (Bruker, 2019)
;
_computing_molecular_graphics
;
<i>ShelXle</i> (H\"ubschle <i>et al.</i>,  2011)
;
_computing_structure_refinement
;
<i>SHELXL2018/3</i> (Sheldrick, 2015b)
;
_computing_structure_solution
;
<i>SHELXT2018/2</i> (Sheldrick, 2015a)
;
_diffrn_ambient_temperature 248.(2)
_diffrn_detector_area_resol_mean 7.3910
_diffrn_measured_fraction_theta_full 0.999
_diffrn_measured_fraction_theta_max 0.999
_diffrn_measurement_device_type 'Bruker D8 Quest Eco, Photon II 7'
_diffrn_measurement_method 'phi and omega scans'
_diffrn_radiation_type 'Mo Ka'
_diffrn_radiation_wavelength 0.71073
_diffrn_reflns_av_R_equivalents 0.0305
_diffrn_reflns_av_unetI/netI 0.0108
_diffrn_reflns_limit_h_max 17
_diffrn_reflns_limit_h_min -17
_diffrn_reflns_limit_k_max 12
_diffrn_reflns_limit_k_min -12
_diffrn_reflns_limit_l_max 20
_diffrn_reflns_limit_l_min -20
_diffrn_reflns_number 66270
_diffrn_reflns_theta_full 25.24
_diffrn_reflns_theta_max 28.33
_diffrn_reflns_theta_min 2.69
_diffrn_source_current 20.0
_diffrn_source_power 0.88
_diffrn_source_voltage 44
_exptl_absorpt_coefficient_mu 4.756
_exptl_absorpt_correction_T_max 0.32
_exptl_absorpt_correction_T_min 0.21
_exptl_absorpt_correction_type multi-scan
_exptl_absorpt_process_details
;
(SADABS; Krause <i>et al.</i>, 2015)
;
_exptl_crystal_colour 'clear colourless'
_exptl_crystal_density_diffrn 2.253
_exptl_crystal_density_method 'not measured'
_exptl_crystal_description block
_exptl_crystal_F_000 1144
_exptl_crystal_size_max 0.360
_exptl_crystal_size_mid 0.340
_exptl_crystal_size_min 0.310
_refine_diff_density_max 0.650
_refine_diff_density_min -0.430
_refine_ls_extinction_method none
_refine_ls_goodness_of_fit_ref 1.090
_refine_ls_hydrogen_treatment constr
_refine_ls_matrix_type full
_refine_ls_number_parameters 182
_refine_ls_number_reflns 4424
_refine_ls_number_restraints 0
_refine_ls_restrained_S_all 1.090
_refine_ls_R_factor_all 0.0182
_refine_ls_R_factor_gt 0.0163
_refine_ls_shift/su_max 0.002
_refine_ls_shift/su_mean 0.000
_refine_ls_structure_factor_coef Fsqd
_refine_ls_weighting_details 'w=1/[\s^2^(Fo^2^)+(0.0179P)^2^+1.0566P] where P=(Fo^2^+2Fc^2^)/3'
_refine_ls_weighting_scheme calc
_refine_ls_wR_factor_gt 0.0405
_refine_ls_wR_factor_ref 0.0411
_reflns_number_gt 4133
_reflns_number_total 4424
_reflns_threshold_expression 'I > 2\s(I)'
_cod_data_source_file bt4152.cif
_cod_data_source_block I
_cod_database_code 1572122

loop_
_space_group_symop_operation_xyz
'x, y, z'
'-x, y+1/2, -z+1/2'
'-x, -y, -z'
'x, -y-1/2, z-1/2'

loop_
_atom_site_type_symbol
_atom_site_label
_atom_site_fract_x
_atom_site_fract_y
_atom_site_fract_z
_atom_site_U_iso_or_equiv
_atom_site_adp_type
_atom_site_calc_flag
_atom_site_occupancy
_atom_site_disorder_assembly
_atom_site_disorder_group
Ru Ru1 0.24301(2) 0.66776(2) 0.55005(2) 0.02484(4) Uani d 1 . .
Ga Ga1 0.37587(2) 0.52947(2) 0.68455(2) 0.02795(5) Uani d 1 . .
Ga Ga2 0.21861(2) 0.26035(2) 0.77462(2) 0.03228(5) Uani d 1 . .
Cl Cl1 0.53434(4) 0.47105(6) 0.68030(4) 0.04053(11) Uani d 1 . .
Cl Cl2 0.41255(5) 0.58077(6) 0.83247(3) 0.04424(12) Uani d 1 . .
Cl Cl3 0.31993(4) 0.28855(5) 0.68851(4) 0.03697(10) Uani d 1 . .
Cl Cl4 0.09559(5) 0.42180(6) 0.73078(5) 0.05227(13) Uani d 1 . .
Cl Cl5 0.13673(5) 0.06499(6) 0.72620(5) 0.05478(14) Uani d 1 . .
Cl Cl6 0.32572(4) 0.25357(7) 0.92593(4) 0.05277(15) Uani d 1 . .
O O1 0.12790(15) 0.73771(17) 0.67684(13) 0.0519(4) Uani d 1 . .
O O2 0.10336(14) 0.40984(18) 0.48352(13) 0.0573(4) Uani d 1 . .
C C1 0.17226(16) 0.7071(2) 0.63130(14) 0.0338(4) Uani d 1 . .
C C2 0.15713(16) 0.5047(2) 0.51002(14) 0.0367(4) Uani d 1 . .
C C3 0.1370(2) 1.0026(3) 0.48306(18) 0.0502(5) Uani d 1 . .
H H3A 0.151190 1.085031 0.454310 0.075000 Uiso calc 1 . .
H H3B 0.148544 1.022284 0.548647 0.075000 Uiso calc 1 . .
H H3C 0.060080 0.972800 0.445748 0.075000 Uiso calc 1 . .
C C4 0.21607(15) 0.8907(2) 0.48377(13) 0.0324(4) Uani d 1 . .
C C5 0.18667(17) 0.7958(2) 0.40924(13) 0.0389(4) Uani d 1 . .
H H5 0.107892 0.790389 0.359964 0.047000 Uiso calc 1 . .
C C6 0.2656(2) 0.6935(3) 0.41157(15) 0.0478(5) Uani d 1 . .
H H6 0.241232 0.618942 0.362932 0.057000 Uiso calc 1 . .
C C7 0.37233(19) 0.6881(2) 0.48817(17) 0.0458(5) Uani d 1 . .
H H7 0.423488 0.610611 0.493398 0.055000 Uiso calc 1 . .
C C8 0.40090(17) 0.7834(2) 0.56321(16) 0.0432(5) Uani d 1 . .
H H8 0.471964 0.772111 0.622005 0.052000 Uiso calc 1 . .
C C9 0.32405(16) 0.8811(2) 0.56150(14) 0.0371(4) Uani d 1 . .
H H9 0.340902 0.937264 0.619916 0.044000 Uiso calc 1 . .

loop_
_atom_site_aniso_label
_atom_site_aniso_U_11
_atom_site_aniso_U_22
_atom_site_aniso_U_33
_atom_site_aniso_U_12
_atom_site_aniso_U_13
_atom_site_aniso_U_23
Ru1 0.02522(6) 0.02903(7) 0.02071(6) -0.00104(5) 0.01024(5) 0.00055(5)
Ga1 0.02861(9) 0.03056(10) 0.02508(9) 0.00314(7) 0.01183(7) 0.00206(7)
Ga2 0.03015(10) 0.03326(11) 0.03336(10) -0.00027(8) 0.01347(8) 0.00417(8)
Cl1 0.0333(2) 0.0472(3) 0.0458(3) 0.00639(19) 0.0213(2) 0.0039(2)
Cl2 0.0559(3) 0.0468(3) 0.0281(2) 0.0091(2) 0.0161(2) -0.00377(19)
Cl3 0.0476(2) 0.0293(2) 0.0424(2) -0.00163(19) 0.0273(2) 0.00116(18)
Cl4 0.0467(3) 0.0490(3) 0.0610(3) 0.0157(2) 0.0228(3) 0.0080(3)
Cl5 0.0554(3) 0.0405(3) 0.0623(3) -0.0155(2) 0.0192(3) 0.0040(3)
Cl6 0.0389(2) 0.0864(4) 0.0323(2) 0.0041(3) 0.0145(2) 0.0060(3)
O1 0.0721(11) 0.0459(9) 0.0607(10) 0.0051(8) 0.0503(9) 0.0003(8)
O2 0.0500(9) 0.0449(9) 0.0626(10) -0.0152(8) 0.0103(8) -0.0092(8)
C1 0.0408(9) 0.0295(9) 0.0349(9) 0.0002(7) 0.0198(8) 0.0036(7)
C2 0.0334(9) 0.0387(10) 0.0334(9) -0.0019(8) 0.0099(7) -0.0010(8)
C3 0.0545(13) 0.0464(12) 0.0567(14) 0.0116(10) 0.0304(11) 0.0103(10)
C4 0.0365(9) 0.0339(9) 0.0302(8) -0.0027(7) 0.0175(7) 0.0051(7)
C5 0.0422(10) 0.0474(11) 0.0233(8) -0.0055(9) 0.0101(7) 0.0060(8)
C6 0.0754(15) 0.0475(12) 0.0321(10) -0.0045(11) 0.0342(11) -0.0027(9)
C7 0.0519(12) 0.0497(12) 0.0532(12) 0.0122(10) 0.0392(11) 0.0147(10)
C8 0.0308(9) 0.0520(12) 0.0473(11) -0.0053(9) 0.0172(8) 0.0101(10)
C9 0.0371(9) 0.0378(10) 0.0343(9) -0.0111(8) 0.0133(8) 0.0000(8)

loop_
_atom_type_symbol
_atom_type_description
_atom_type_scat_dispersion_real
_atom_type_scat_dispersion_imag
_atom_type_scat_source
C C 0.0033 0.0016 'International Tables Vol C Tables 4.2.6.8 and 6.1.1.4'
H H 0.0000 0.0000 'International Tables Vol C Tables 4.2.6.8 and 6.1.1.4'
Cl Cl 0.1484 0.1585 'International Tables Vol C Tables 4.2.6.8 and 6.1.1.4'
Ga Ga 0.2307 1.6083 'International Tables Vol C Tables 4.2.6.8 and 6.1.1.4'
O O 0.0106 0.0060 'International Tables Vol C Tables 4.2.6.8 and 6.1.1.4'
Ru Ru -1.2594 0.8363 'International Tables Vol C Tables 4.2.6.8 and 6.1.1.4'

loop_
_geom_angle_atom_site_label_1
_geom_angle_atom_site_label_2
_geom_angle_atom_site_label_3
_geom_angle_site_symmetry_1
_geom_angle_site_symmetry_3
_geom_angle
_geom_angle_publ_flag
C1 Ru1 C2 . . 89.37(9) ?
C1 Ru1 C6 . . 152.94(9) ?
C2 Ru1 C6 . . 94.99(9) ?
C1 Ru1 C7 . . 157.35(9) ?
C2 Ru1 C7 . . 112.70(9) ?
C6 Ru1 C7 . . 35.62(9) ?
C1 Ru1 C8 . . 121.78(9) ?
C2 Ru1 C8 . . 146.39(9) ?
C6 Ru1 C8 . . 63.59(9) ?
C7 Ru1 C8 . . 35.56(9) ?
C1 Ru1 C9 . . 96.35(8) ?
C2 Ru1 C9 . . 166.51(8) ?
C6 Ru1 C9 . . 74.46(8) ?
C7 Ru1 C9 . . 63.31(8) ?
C8 Ru1 C9 . . 34.91(8) ?
C1 Ru1 C5 . . 117.03(8) ?
C2 Ru1 C5 . . 103.73(8) ?
C6 Ru1 C5 . . 36.09(8) ?
C7 Ru1 C5 . . 64.28(8) ?
C8 Ru1 C5 . . 74.78(7) ?
C9 Ru1 C5 . . 62.79(7) ?
C1 Ru1 C4 . . 94.20(7) ?
C2 Ru1 C4 . . 132.21(8) ?
C6 Ru1 C4 . . 63.40(8) ?
C7 Ru1 C4 . . 75.08(7) ?
C8 Ru1 C4 . . 63.34(7) ?
C9 Ru1 C4 . . 35.37(7) ?
C5 Ru1 C4 . . 34.55(7) ?
C1 Ru1 Ga1 . . 86.05(6) ?
C2 Ru1 Ga1 . . 85.82(6) ?
C6 Ru1 Ga1 . . 120.86(7) ?
C7 Ru1 Ga1 . . 90.38(6) ?
C8 Ru1 Ga1 . . 84.29(6) ?
C9 Ru1 Ga1 . . 106.70(5) ?
C5 Ru1 Ga1 . . 154.66(5) ?
C4 Ru1 Ga1 . . 141.95(5) ?
Cl2 Ga1 Cl1 . . 107.54(2) ?
Cl2 Ga1 Ru1 . . 120.934(17) ?
Cl1 Ga1 Ru1 . . 117.546(16) ?
Cl2 Ga1 Cl3 . . 97.36(2) ?
Cl1 Ga1 Cl3 . . 93.035(19) ?
Ru1 Ga1 Cl3 . . 115.292(15) ?
Cl6 Ga2 Cl4 . . 114.95(3) yes
Cl6 Ga2 Cl5 . . 110.36(3) yes
Cl4 Ga2 Cl5 . . 109.67(3) yes
Cl6 Ga2 Cl3 . . 110.96(2) yes
Cl4 Ga2 Cl3 . . 106.43(2) yes
Cl5 Ga2 Cl3 . . 103.82(2) yes
Ga2 Cl3 Ga1 . . 112.77(2) ?
O1 C1 Ru1 . . 175.86(18) ?
O2 C2 Ru1 . . 177.7(2) ?
C5 C4 C9 . . 118.47(18) ?
C5 C4 C3 . . 121.72(19) ?
C9 C4 C3 . . 119.81(19) ?
C5 C4 Ru1 . . 71.49(11) ?
C9 C4 Ru1 . . 70.35(11) ?
C3 C4 Ru1 . . 130.19(13) ?
C4 C5 C6 . . 119.83(19) ?
C4 C5 Ru1 . . 73.96(11) ?
C6 C5 Ru1 . . 70.35(11) ?
C7 C6 C5 . . 120.5(2) ?
C7 C6 Ru1 . . 72.31(11) ?
C5 C6 Ru1 . . 73.56(11) ?
C6 C7 C8 . . 119.2(2) ?
C6 C7 Ru1 . . 72.07(12) ?
C8 C7 Ru1 . . 72.63(11) ?
C9 C8 C7 . . 120.2(2) ?
C9 C8 Ru1 . . 72.89(11) ?
C7 C8 Ru1 . . 71.81(12) ?
C8 C9 C4 . . 121.73(19) ?
C8 C9 Ru1 . . 72.20(12) ?
C4 C9 Ru1 . . 74.28(11) ?

loop_
_geom_bond_atom_site_label_1
_geom_bond_atom_site_label_2
_geom_bond_site_symmetry_2
_geom_bond_distance
_geom_bond_publ_flag
Ru1 C1 . 1.8856(19) ?
Ru1 C2 . 1.890(2) ?
Ru1 C6 . 2.2803(19) ?
Ru1 C7 . 2.2834(19) ?
Ru1 C8 . 2.294(2) ?
Ru1 C9 . 2.3027(19) ?
Ru1 C5 . 2.3223(19) ?
Ru1 C4 . 2.3536(19) ?
Ru1 Ga1 . 2.4575(2) yes
Ga1 Cl2 . 2.1665(5) yes
Ga1 Cl1 . 2.1888(5) yes
Ga1 Cl3 . 2.4619(5) yes
Ga2 Cl6 . 2.1413(6) yes
Ga2 Cl4 . 2.1456(6) yes
Ga2 Cl5 . 2.1521(6) yes
Ga2 Cl3 . 2.2583(5) yes
O1 C1 . 1.125(2) ?
O2 C2 . 1.127(3) ?
C3 C4 . 1.502(3) ?
C4 C5 . 1.389(3) ?
C4 C9 . 1.415(3) ?
C5 C6 . 1.426(3) ?
C6 C7 . 1.396(3) ?
C7 C8 . 1.398(3) ?
C8 C9 . 1.379(3) ?
